data_7227050
loop_
_publ_author_name
'Sutton, Ashley L.'
'Abrahams, Brendan F.'
'D'Alessandro, Deanna M.'
'Hudson, Timothy A.'
'Robson, Richard'
'Usov, Pavel M.'

_publ_section_title
;
 Structural and optical investigations of charge transfer complexes
 involving the radical anions of TCNQ and F4TCNQ
;
_journal_issue 46
_journal_name_full CrystEngComm
_journal_page_first 8906
_journal_paper_doi 10.1039/C6CE02015A
_journal_volume 18
_journal_year 2016
_chemical_formula_sum 'C24 H15 N6 O2'
_chemical_formula_weight 419.42
_space_group_IT_number 14
_symmetry_cell_setting monoclinic
_symmetry_space_group_name_Hall '-P 2yab'
_symmetry_space_group_name_H-M 'P 1 21/a 1'
_atom_sites_solution_hydrogens geom
_audit_creation_method SHELXL-2014/7
_audit_update_record
;
2016-10-24 deposited with the CCDC.
2016-10-31 downloaded from the CCDC.
;
_cell_angle_alpha 90
_cell_angle_beta 115.710(4)
_cell_angle_gamma 90
_cell_formula_units_Z 4
_cell_length_a 7.3613(2)
_cell_length_b 37.7897(7)
_cell_length_c 7.9918(2)
_cell_measurement_reflns_used 3964
_cell_measurement_temperature 130(2)
_cell_measurement_theta_max 73.6991
_cell_measurement_theta_min 3.5058
_cell_volume 2003.08(11)
_computing_cell_refinement
;
CrysAlisPro, Agilent Technologies,
Version 1.171.36.20 (release 27-06-2012 CrysAlis171 .NET)
(compiled Jul 11 2012,15:38:31)
;
_computing_data_collection
;
CrysAlisPro, Agilent Technologies,
Version 1.171.36.20 (release 27-06-2012 CrysAlis171 .NET)
(compiled Jul 11 2012,15:38:31)
;
_computing_data_reduction
;
CrysAlisPro, Agilent Technologies,
Version 1.171.36.20 (release 27-06-2012 CrysAlis171 .NET)
(compiled Jul 11 2012,15:38:31)
;
_computing_structure_refinement 'SHELXL-2014/7 (Sheldrick, 2014)'
_computing_structure_solution 'SHELXS-97 (Sheldrick, 1997)'
_diffrn_ambient_temperature 130(2)
_diffrn_detector_area_resol_mean 10.2273
_diffrn_measured_fraction_theta_full 0.998
_diffrn_measured_fraction_theta_max 0.960
_diffrn_measurement_device_type 'SuperNova, Dual, Cu at zero, Atlas'
_diffrn_measurement_method '\w scans'
_diffrn_radiation_monochromator mirror
_diffrn_radiation_source 'SuperNova (Cu) X-ray Source'
_diffrn_radiation_type 'Cu K\a'
_diffrn_radiation_wavelength 1.5418
_diffrn_reflns_av_R_equivalents 0.0194
_diffrn_reflns_av_unetI/netI 0.0254
_diffrn_reflns_Laue_measured_fraction_full 0.998
_diffrn_reflns_Laue_measured_fraction_max 0.960
_diffrn_reflns_limit_h_max 8
_diffrn_reflns_limit_h_min -9
_diffrn_reflns_limit_k_max 47
_diffrn_reflns_limit_k_min -31
_diffrn_reflns_limit_l_max 7
_diffrn_reflns_limit_l_min -9
_diffrn_reflns_number 7538
_diffrn_reflns_point_group_measured_fraction_full 0.998
_diffrn_reflns_point_group_measured_fraction_max 0.960
_diffrn_reflns_theta_full 67.684
_diffrn_reflns_theta_max 73.861
_diffrn_reflns_theta_min 4.681
_exptl_absorpt_correction_T_max 0.974
_exptl_absorpt_correction_T_min 0.806
_exptl_absorpt_correction_type gaussian
_exptl_absorpt_process_details
;
CrysAlisPro, Agilent Technologies,
Version 1.171.36.20 (release 27-06-2012 CrysAlis171 .NET)
(compiled Jul 11 2012,15:38:31)
Numerical absorption correction based on gaussian integration over
            a multifaceted crystal model
;
_exptl_crystal_colour 'Dark Purple'
_exptl_crystal_density_diffrn 1.391
_exptl_crystal_description Plate
_exptl_crystal_F_000 868
_exptl_crystal_size_max 0.5110
_exptl_crystal_size_mid 0.2175
_exptl_crystal_size_min 0.0347
_refine_diff_density_max 0.294
_refine_diff_density_min -0.276
_refine_diff_density_rms 0.040
_refine_ls_extinction_method none
_refine_ls_goodness_of_fit_ref 1.100
_refine_ls_hydrogen_treatment constr
_refine_ls_matrix_type full
_refine_ls_number_parameters 289
_refine_ls_number_reflns 3890
_refine_ls_number_restraints 0
_refine_ls_restrained_S_all 1.100
_refine_ls_R_factor_all 0.0455
_refine_ls_R_factor_gt 0.0382
_refine_ls_shift/su_max 0.001
_refine_ls_shift/su_mean 0.000
_refine_ls_structure_factor_coef Fsqd
_refine_ls_weighting_details 'w=1/[\s^2^(Fo^2^)+(0.0350P)^2^+0.9182P] where P=(Fo^2^+2Fc^2^)/3'
_refine_ls_weighting_scheme calc
_refine_ls_wR_factor_gt 0.0957
_refine_ls_wR_factor_ref 0.1004
_reflns_Friedel_coverage 0.000
_reflns_number_gt 3378
_reflns_number_total 3890
_reflns_threshold_expression 'I > 2\s(I)'
_cod_data_source_file c6ce02015a2.cif
_cod_data_source_block 8TCNQ
_cod_depositor_comments 'Adding full bibliography for 7227043--7227054.cif.'
_cod_original_cell_volume 2003.08(10)
_cod_original_sg_symbol_H-M P21/a
_cod_database_code 7227050
_shelx_shelxl_version_number 2014/7
_shelx_space_group_comment
;
The symmetry employed for this shelxl refinement is uniquely defined
by the following loop, which should always be used as a source of
symmetry information in preference to the above space-group names.
They are only intended as comments.
;

loop_
_space_group_symop_operation_xyz
'x, y, z'
'-x+1/2, y+1/2, -z'
'-x, -y, -z'
'x-1/2, -y-1/2, z'

loop_
_atom_site_label
_atom_site_type_symbol
_atom_site_fract_x
_atom_site_fract_y
_atom_site_fract_z
_atom_site_U_iso_or_equiv
_atom_site_adp_type
_atom_site_occupancy
_atom_site_site_symmetry_order
_atom_site_calc_flag
_atom_site_refinement_flags_posn
_atom_site_refinement_flags_adp
O2 O 0.5758(2) 0.23739(3) 0.52242(17) 0.0406(3) Uani 1 1 d . .
N6 N 0.5950(2) 0.26490(4) 0.45050(18) 0.0291(3) Uani 1 1 d . .
N3 N -0.2465(2) 0.44051(4) 0.00903(19) 0.0293(3) Uani 1 1 d . .
C6 C 0.0704(2) 0.56593(4) 0.50642(19) 0.0193(3) Uani 1 1 d . .
H6 H 0.1742 0.5814 0.5846 0.023 Uiso 1 1 calc R U
C21 C 0.5668(2) 0.26358(4) 0.25714(19) 0.0222(3) Uani 1 1 d . .
C7 C -0.1315(2) 0.57198(4) 0.47988(18) 0.0190(3) Uani 1 1 d . .
N4 N 0.3731(2) 0.47316(4) 0.25133(19) 0.0287(3) Uani 1 1 d . .
N5 N 0.36235(19) 0.35031(3) -0.12896(16) 0.0233(3) Uani 1 1 d . .
C11 C -0.3833(2) 0.61043(4) 0.5231(2) 0.0267(3) Uani 1 1 d . .
N1 N 0.0800(2) 0.64741(4) 0.7608(2) 0.0368(3) Uani 1 1 d . .
C5 C 0.1182(2) 0.53847(4) 0.42245(19) 0.0195(3) Uani 1 1 d . .
H5 H 0.2543 0.5352 0.4432 0.023 Uiso 1 1 calc R U
C8 C -0.2817(2) 0.54814(4) 0.36162(19) 0.0205(3) Uani 1 1 d . .
H8 H -0.4178 0.5515 0.3408 0.025 Uiso 1 1 calc R U
C2 C 0.0155(2) 0.48577(4) 0.21916(19) 0.0199(3) Uani 1 1 d . .
C9 C -0.2347(2) 0.52058(4) 0.27750(19) 0.0197(3) Uani 1 1 d . .
H9 H -0.3386 0.5051 0.1997 0.024 Uiso 1 1 calc R U
C4 C -0.0329(2) 0.51457(4) 0.30385(18) 0.0189(3) Uani 1 1 d . .
C12 C -0.0362(2) 0.62648(4) 0.6718(2) 0.0252(3) Uani 1 1 d . .
C10 C -0.1824(2) 0.60188(4) 0.5594(2) 0.0217(3) Uani 1 1 d . .
C20 C 0.5639(2) 0.29509(4) 0.1684(2) 0.0234(3) Uani 1 1 d . .
H20 H 0.5818 0.3171 0.2309 0.028 Uiso 1 1 calc R U
O1 O 0.6367(3) 0.29314(4) 0.53257(19) 0.0520(4) Uani 1 1 d . .
C1 C -0.1318(2) 0.46119(4) 0.10284(19) 0.0222(3) Uani 1 1 d . .
C3 C 0.2145(2) 0.47940(4) 0.23894(19) 0.0216(3) Uani 1 1 d . .
C24 C 0.5111(2) 0.26068(5) -0.1018(2) 0.0301(4) Uani 1 1 d . .
H24 H 0.4921 0.2595 -0.2270 0.036 Uiso 1 1 calc R U
N2 N -0.5446(2) 0.61901(4) 0.4937(3) 0.0424(4) Uani 1 1 d . .
C22 C 0.5435(2) 0.23069(4) 0.1744(2) 0.0265(3) Uani 1 1 d . .
H22 H 0.5464 0.2096 0.2403 0.032 Uiso 1 1 calc R U
C16 C 0.1709(2) 0.34119(4) -0.2409(2) 0.0262(3) Uani 1 1 d . .
H16 H 0.1457 0.3212 -0.3198 0.031 Uiso 1 1 calc R U
C25 C 0.5336(2) 0.29341(4) -0.0167(2) 0.0256(3) Uani 1 1 d . .
C23 C 0.5156(2) 0.22968(5) -0.0083(2) 0.0311(4) Uani 1 1 d . .
H23 H 0.4996 0.2076 -0.0697 0.037 Uiso 1 1 calc R U
C19 C 0.5271(3) 0.32683(5) -0.1220(2) 0.0333(4) Uani 1 1 d . .
H19A H 0.6578 0.3394 -0.0606 0.040 Uiso 1 1 calc R U
H19B H 0.5052 0.3208 -0.2499 0.040 Uiso 1 1 calc R U
C15 C 0.0125(3) 0.36018(5) -0.2430(3) 0.0381(4) Uani 1 1 d . .
H15 H -0.1222 0.3536 -0.3227 0.046 Uiso 1 1 calc R U
C14 C 0.0518(4) 0.38907(5) -0.1270(3) 0.0524(6) Uani 1 1 d . .
H14 H -0.0561 0.4024 -0.1235 0.063 Uiso 1 1 calc R U
C17 C 0.4038(3) 0.37888(5) -0.0196(2) 0.0403(4) Uani 1 1 d . .
H17 H 0.5399 0.3854 0.0550 0.048 Uiso 1 1 calc R U
C13 C 0.2502(5) 0.39862(5) -0.0153(3) 0.0576(7) Uani 1 1 d . .
H13 H 0.2790 0.4187 0.0634 0.069 Uiso 1 1 calc R U

loop_
_atom_site_aniso_label
_atom_site_aniso_U_11
_atom_site_aniso_U_22
_atom_site_aniso_U_33
_atom_site_aniso_U_23
_atom_site_aniso_U_13
_atom_site_aniso_U_12
O2 0.0565(8) 0.0344(7) 0.0294(6) 0.0109(5) 0.0173(6) -0.0041(6)
N6 0.0367(8) 0.0272(7) 0.0250(6) 0.0035(5) 0.0150(6) 0.0020(6)
N3 0.0245(7) 0.0295(7) 0.0282(6) -0.0058(6) 0.0061(5) -0.0030(5)
C6 0.0176(7) 0.0180(6) 0.0197(6) 0.0023(5) 0.0057(5) -0.0030(5)
C21 0.0198(7) 0.0261(7) 0.0208(7) 0.0020(6) 0.0090(6) 0.0021(6)
C7 0.0199(7) 0.0177(6) 0.0180(6) 0.0056(5) 0.0068(5) 0.0011(5)
N4 0.0248(7) 0.0300(7) 0.0330(7) -0.0041(6) 0.0141(6) -0.0032(5)
N5 0.0265(7) 0.0238(6) 0.0188(6) 0.0041(5) 0.0091(5) -0.0026(5)
C11 0.0266(8) 0.0197(7) 0.0333(8) 0.0027(6) 0.0125(7) 0.0015(6)
N1 0.0346(8) 0.0245(7) 0.0472(9) -0.0079(6) 0.0137(7) -0.0025(6)
C5 0.0170(7) 0.0198(7) 0.0201(6) 0.0045(5) 0.0066(5) -0.0010(5)
C8 0.0167(7) 0.0222(7) 0.0205(6) 0.0042(5) 0.0063(5) -0.0001(5)
C2 0.0181(7) 0.0206(7) 0.0183(6) 0.0019(5) 0.0055(5) -0.0007(5)
C9 0.0159(7) 0.0207(7) 0.0182(6) 0.0023(5) 0.0033(5) -0.0025(5)
C4 0.0206(7) 0.0183(6) 0.0164(6) 0.0042(5) 0.0067(5) -0.0006(5)
C12 0.0271(8) 0.0190(7) 0.0307(7) 0.0025(6) 0.0136(6) 0.0040(6)
C10 0.0198(7) 0.0201(7) 0.0246(7) 0.0031(5) 0.0090(6) 0.0002(5)
C20 0.0224(7) 0.0237(7) 0.0251(7) 0.0023(6) 0.0112(6) 0.0027(6)
O1 0.0986(12) 0.0321(7) 0.0361(7) -0.0053(6) 0.0394(8) -0.0028(7)
C1 0.0224(7) 0.0230(7) 0.0210(7) 0.0024(6) 0.0093(6) 0.0026(6)
C3 0.0261(8) 0.0186(7) 0.0192(6) -0.0011(5) 0.0092(6) -0.0036(5)
C24 0.0210(8) 0.0469(10) 0.0223(7) -0.0041(7) 0.0092(6) 0.0006(7)
N2 0.0267(8) 0.0333(8) 0.0658(11) 0.0015(7) 0.0188(8) 0.0048(6)
C22 0.0216(7) 0.0245(8) 0.0321(8) 0.0003(6) 0.0105(6) 0.0007(6)
C16 0.0260(8) 0.0245(7) 0.0244(7) 0.0026(6) 0.0073(6) -0.0015(6)
C25 0.0170(7) 0.0359(8) 0.0252(7) 0.0062(6) 0.0101(6) 0.0034(6)
C23 0.0253(8) 0.0334(9) 0.0341(8) -0.0111(7) 0.0124(7) -0.0028(6)
C19 0.0275(8) 0.0445(10) 0.0323(8) 0.0136(7) 0.0171(7) 0.0058(7)
C15 0.0322(9) 0.0371(10) 0.0499(10) 0.0221(8) 0.0222(8) 0.0104(7)
C14 0.0850(17) 0.0403(11) 0.0579(13) 0.0289(10) 0.0553(13) 0.0342(11)
C17 0.0598(12) 0.0251(8) 0.0250(8) -0.0005(6) 0.0081(8) -0.0111(8)
C13 0.119(2) 0.0233(9) 0.0351(10) 0.0020(8) 0.0379(13) 0.0111(11)

loop_
_atom_type_symbol
_atom_type_description
_atom_type_scat_dispersion_real
_atom_type_scat_dispersion_imag
_atom_type_scat_source
C C 0.0181 0.0091 'International Tables Vol C Tables 4.2.6.8 and 6.1.1.4'
H H 0.0000 0.0000 'International Tables Vol C Tables 4.2.6.8 and 6.1.1.4'
N N 0.0311 0.0180 'International Tables Vol C Tables 4.2.6.8 and 6.1.1.4'
O O 0.0492 0.0322 'International Tables Vol C Tables 4.2.6.8 and 6.1.1.4'

loop_
_geom_angle_atom_site_label_1
_geom_angle_atom_site_label_2
_geom_angle_atom_site_label_3
_geom_angle
O1 N6 O2 122.90(14)
O1 N6 C21 118.92(13)
O2 N6 C21 118.18(13)
C5 C6 C7 121.60(13)
C20 C21 C22 123.93(14)
C20 C21 N6 118.32(13)
C22 C21 N6 117.75(13)
C8 C7 C10 121.32(13)
C8 C7 C6 117.22(13)
C10 C7 C6 121.35(13)
C17 N5 C16 121.14(15)
C17 N5 C19 120.44(15)
C16 N5 C19 118.34(14)
N2 C11 C10 176.87(17)
C6 C5 C4 121.08(13)
C9 C8 C7 121.43(13)
C4 C2 C1 122.60(13)
C4 C2 C3 122.70(13)
C1 C2 C3 114.67(13)
C8 C9 C4 121.34(13)
C2 C4 C9 121.16(13)
C2 C4 C5 121.49(13)
C9 C4 C5 117.34(13)
N1 C12 C10 178.02(17)
C12 C10 C11 114.87(13)
C12 C10 C7 122.08(13)
C11 C10 C7 122.94(14)
C21 C20 C25 117.62(14)
N3 C1 C2 177.82(16)
N4 C3 C2 177.56(16)
C23 C24 C25 121.44(14)
C21 C22 C23 117.40(15)
N5 C16 C15 121.10(16)
C24 C25 C20 119.31(15)
C24 C25 C19 120.37(14)
C20 C25 C19 120.32(15)
C24 C23 C22 120.29(15)
N5 C19 C25 110.44(12)
C16 C15 C14 118.66(19)
C15 C14 C13 119.56(18)
N5 C17 C13 119.98(19)
C17 C13 C14 119.51(18)

loop_
_geom_bond_atom_site_label_1
_geom_bond_atom_site_label_2
_geom_bond_distance
O2 N6 1.2258(18)
N6 O1 1.2199(19)
N6 C21 1.4680(19)
N3 C1 1.156(2)
C6 C5 1.362(2)
C6 C7 1.426(2)
C21 C20 1.381(2)
C21 C22 1.383(2)
C7 C8 1.422(2)
C7 C10 1.424(2)
N4 C3 1.153(2)
N5 C17 1.338(2)
N5 C16 1.346(2)
N5 C19 1.484(2)
C11 N2 1.153(2)
C11 C10 1.415(2)
N1 C12 1.156(2)
C5 C4 1.4269(19)
C8 C9 1.363(2)
C2 C4 1.407(2)
C2 C1 1.424(2)
C2 C3 1.424(2)
C9 C4 1.426(2)
C12 C10 1.411(2)
C20 C25 1.399(2)
C24 C23 1.382(3)
C24 C25 1.387(2)
C22 C23 1.384(2)
C16 C15 1.363(2)
C25 C19 1.507(2)
C15 C14 1.379(3)
C14 C13 1.388(4)
C17 C13 1.367(3)
